data_7219752
loop_
_publ_author_name
'Staro\'n, Jakub'
'Warszycki, Dawid'
'Kalinowska-T\/lu\'scik, Justyna'
'Sata\/la, Grzegorz'
'Bojarski, AJ'

_publ_section_title
;
 Rational design of 5-HT6R ligands using a bioisosteric strategy:
 Synthesis, biological evaluation and molecular modelling
;
_journal_name_full 'RSC Adv.'
_journal_paper_doi 10.1039/C5RA00054H
_journal_year 2015
_chemical_formula_moiety 'C20 H24 N4 O2'
_chemical_formula_sum 'C20 H24 N4 O2'
_chemical_formula_weight 352.43
_chemical_name_systematic
;
2-[5-(4-methylpiperazin-1-yl)-2-nitrophenyl]-1,2,3,4-tetrahydroisoquinoline
;
_space_group_IT_number 14
_symmetry_cell_setting monoclinic
_symmetry_Int_Tables_number 14
_symmetry_space_group_name_Hall '-P 2ybc'
_symmetry_space_group_name_H-M 'P 1 21/c 1'
_atom_sites_solution_hydrogens geom
_audit_creation_date 2014-02-04T22:50:33-00:00
_audit_creation_method 'WinGX routine CIF_UPDATE'
_audit_update_record
;
2014-04-05 deposited with the CCDC.
2015-03-04 downloaded from the CCDC.
;
_cell_angle_alpha 90
_cell_angle_beta 100.828(2)
_cell_angle_gamma 90
_cell_formula_units_Z 4
_cell_length_a 14.6428(3)
_cell_length_b 7.56690(10)
_cell_length_c 16.1976(3)
_cell_measurement_reflns_used 8743
_cell_measurement_temperature 110(2)
_cell_measurement_theta_max 71.0969
_cell_measurement_theta_min 3.0701
_cell_volume 1762.75(6)
_computing_cell_refinement
;
        CrysAlisPro, Agilent Technologies,
        Version 1.171.36.20 (release 27-06-2012 CrysAlis171 .NET)
        (compiled Jul 11 2012,15:38:31)
;
_computing_data_collection
;
        CrysAlisPro, Agilent Technologies,
        Version 1.171.36.20 (release 27-06-2012 CrysAlis171 .NET)
        (compiled Jul 11 2012,15:38:31)
;
_computing_data_reduction
;
        CrysAlisPro, Agilent Technologies,
        Version 1.171.36.20 (release 27-06-2012 CrysAlis171 .NET)
        (compiled Jul 11 2012,15:38:31)
;
_computing_structure_refinement 'SHELXL-2013 (Sheldrick, 2013)'
_diffrn_ambient_temperature 110(2)
_diffrn_detector_area_resol_mean 10.3756
_diffrn_measured_fraction_theta_full 1
_diffrn_measured_fraction_theta_max 0.995
_diffrn_measurement_device_type 'SuperNova, Dual, Cu at zero, Atlas'
_diffrn_measurement_method '\w scans'
_diffrn_orient_matrix_UB_11 -0.0657472
_diffrn_orient_matrix_UB_12 -0.1573153
_diffrn_orient_matrix_UB_13 -0.0265129
_diffrn_orient_matrix_UB_21 -0.0844911
_diffrn_orient_matrix_UB_22 0.1240914
_diffrn_orient_matrix_UB_23 -0.0065819
_diffrn_orient_matrix_UB_31 0.0037463
_diffrn_orient_matrix_UB_32 0.0361355
_diffrn_orient_matrix_UB_33 -0.0928963
_diffrn_radiation_monochromator mirror
_diffrn_radiation_type CuK\a
_diffrn_radiation_wavelength 1.54184
_diffrn_reflns_av_R_equivalents 0.0483
_diffrn_reflns_av_unetI/netI 0.0497
_diffrn_reflns_Laue_measured_fraction_full 1
_diffrn_reflns_Laue_measured_fraction_max 0.995
_diffrn_reflns_limit_h_max 17
_diffrn_reflns_limit_h_min -17
_diffrn_reflns_limit_k_max 9
_diffrn_reflns_limit_k_min -9
_diffrn_reflns_limit_l_max 18
_diffrn_reflns_limit_l_min -19
_diffrn_reflns_number 23634
_diffrn_reflns_point_group_measured_fraction_full 1
_diffrn_reflns_point_group_measured_fraction_max 0.995
_diffrn_reflns_theta_full 67.684
_diffrn_reflns_theta_max 71.236
_diffrn_reflns_theta_min 3.073
_exptl_absorpt_coefficient_mu 0.707
_exptl_absorpt_correction_T_max 1
_exptl_absorpt_correction_T_min 0.25738
_exptl_absorpt_correction_type multi-scan
_exptl_absorpt_process_details
;
        CrysAlisPro, Agilent Technologies,
        Version 1.171.36.20 (release 27-06-2012 CrysAlis171 .NET)
        (compiled Jul 11 2012,15:38:31)
        Empirical absorption correction using spherical harmonics,
 implemented in SCALE3 ABSPACK scaling algorithm.
;
_exptl_crystal_colour orange
_exptl_crystal_density_diffrn 1.328
_exptl_crystal_description plate
_exptl_crystal_F_000 752
_exptl_crystal_size_max 0.35
_exptl_crystal_size_mid 0.25
_exptl_crystal_size_min 0.05
_refine_diff_density_max 0.199
_refine_diff_density_min -0.212
_refine_diff_density_rms 0.043
_refine_ls_extinction_method none
_refine_ls_goodness_of_fit_ref 1.054
_refine_ls_hydrogen_treatment constr
_refine_ls_matrix_type full
_refine_ls_number_parameters 235
_refine_ls_number_reflns 3397
_refine_ls_number_restraints 2
_refine_ls_restrained_S_all 1.763
_refine_ls_R_factor_all 0.0465
_refine_ls_R_factor_gt 0.0385
_refine_ls_shift/su_max 0.001
_refine_ls_shift/su_mean 0
_refine_ls_structure_factor_coef Fsqd
_refine_ls_weighting_details 'w=1/[\s^2^(Fo^2^)+(0.0517P)^2^+0.6023P] where P=(Fo^2^+2Fc^2^)/3'
_refine_ls_weighting_scheme calc
_refine_ls_wR_factor_gt 0.0989
_refine_ls_wR_factor_ref 0.1062
_reflns_number_gt 2901
_reflns_number_total 3397
_reflns_threshold_expression 'I > 2\s(I)'
_cod_data_source_file c5ra00054h2.cif
_cod_data_source_block new
_cod_original_sg_symbol_H-M 'P 21/c'
_cod_database_code 7219752

loop_
_symmetry_equiv_pos_as_xyz
'x, y, z'
'-x, y+1/2, -z+1/2'
'-x, -y, -z'
'x, -y-1/2, z-1/2'

loop_
_atom_site_label
_atom_site_type_symbol
_atom_site_fract_x
_atom_site_fract_y
_atom_site_fract_z
_atom_site_U_iso_or_equiv
_atom_site_adp_type
_atom_site_occupancy
_atom_site_calc_flag
O1 O 0.25397(7) 0.03838(14) 0.58501(6) 0.0311(2) Uani 1 d
N2 N 0.24337(7) 0.29203(14) 0.45361(7) 0.0205(2) Uani 1 d
N3 N -0.08373(7) 0.35051(15) 0.33044(7) 0.0228(3) Uani 1 d
N1 N 0.18341(8) 0.11209(15) 0.60006(7) 0.0251(3) Uani 1 d
C4 C -0.01580(9) 0.31397(17) 0.39890(8) 0.0213(3) Uani 1 d
C3 C 0.07999(9) 0.32656(17) 0.39585(8) 0.0204(3) Uani 1 d
H3 H 0.0968 0.3733 0.3464 0.025 Uiso 1 calc
C2 C 0.15090(9) 0.27460(16) 0.46102(8) 0.0199(3) Uani 1 d
C12 C 0.36515(9) 0.30521(17) 0.36814(8) 0.0215(3) Uani 1 d
N4 N -0.22814(7) 0.42453(15) 0.18861(7) 0.0226(3) Uani 1 d
C8 C -0.13597(9) 0.37004(18) 0.17738(8) 0.0243(3) Uani 1 d
H8A H -0.1218 0.4255 0.1259 0.029 Uiso 1 calc
H8B H -0.1349 0.2402 0.1701 0.029 Uiso 1 calc
C1 C 0.12304(9) 0.20606(18) 0.53420(8) 0.0228(3) Uani 1 d
C41 C -0.29860(10) 0.37980(19) 0.11542(9) 0.0274(3) Uani 1 d
H41A H -0.2832 0.4366 0.0654 0.041 Uiso 1 calc
H41B H -0.3595 0.4214 0.124 0.041 Uiso 1 calc
H41C H -0.3005 0.2513 0.1076 0.041 Uiso 1 calc
C13 C 0.43127(9) 0.27222(17) 0.44034(8) 0.0222(3) Uani 1 d
C10 C -0.24931(9) 0.3420(2) 0.26388(9) 0.0267(3) Uani 1 d
H10A H -0.2488 0.2119 0.2577 0.032 Uiso 1 calc
H10B H -0.3122 0.378 0.2714 0.032 Uiso 1 calc
C11 C 0.26387(9) 0.33861(17) 0.37139(8) 0.0205(3) Uani 1 d
H11A H 0.2493 0.465 0.3598 0.025 Uiso 1 calc
H11B H 0.2241 0.2677 0.3273 0.025 Uiso 1 calc
C6 C 0.02955(10) 0.2087(2) 0.54084(9) 0.0275(3) Uani 1 d
H6 H 0.013 0.1729 0.5923 0.033 Uiso 1 calc
C18 C 0.40556(9) 0.28160(19) 0.52630(8) 0.0251(3) Uani 1 d
H18A H 0.4535 0.3497 0.5646 0.03 Uiso 1 calc
H18B H 0.404 0.1607 0.5494 0.03 Uiso 1 calc
C19 C 0.31148(9) 0.36869(18) 0.52235(8) 0.0228(3) Uani 1 d
H19A H 0.2903 0.3511 0.5763 0.027 Uiso 1 calc
H19B H 0.3168 0.4973 0.5132 0.027 Uiso 1 calc
C14 C 0.52131(9) 0.22470(19) 0.43170(9) 0.0271(3) Uani 1 d
H14 H 0.5666 0.2004 0.4806 0.032 Uiso 1 calc
C7 C -0.06252(9) 0.42262(19) 0.25209(8) 0.0242(3) Uani 1 d
H7A H -0.0012 0.3784 0.2441 0.029 Uiso 1 calc
H7B H -0.0591 0.5531 0.256 0.029 Uiso 1 calc
C16 C 0.48063(10) 0.2526(2) 0.28206(10) 0.0345(4) Uani 1 d
H16 H 0.4975 0.2484 0.2283 0.041 Uiso 1 calc
C15 C 0.54574(10) 0.2124(2) 0.35386(10) 0.0324(3) Uani 1 d
H15 H 0.6068 0.1767 0.3492 0.039 Uiso 1 calc
C17 C 0.39097(10) 0.2988(2) 0.28965(9) 0.0285(3) Uani 1 d
H17 H 0.3465 0.3265 0.2407 0.034 Uiso 1 calc
C9 C -0.17905(9) 0.3958(2) 0.33975(9) 0.0293(3) Uani 1 d
H9A H -0.1833 0.5249 0.3483 0.035 Uiso 1 calc
H9B H -0.1934 0.3359 0.3901 0.035 Uiso 1 calc
O2 O 0.16095(7) 0.10165(15) 0.67015(6) 0.0334(3) Uani 1 d
C5 C -0.03855(9) 0.2603(2) 0.47685(9) 0.0271(3) Uani 1 d
H5 H -0.1015 0.2607 0.484 0.033 Uiso 1 calc

loop_
_atom_site_aniso_label
_atom_site_aniso_U_11
_atom_site_aniso_U_22
_atom_site_aniso_U_33
_atom_site_aniso_U_23
_atom_site_aniso_U_13
_atom_site_aniso_U_12
O1 0.0269(5) 0.0369(6) 0.0294(5) 0.0067(4) 0.0054(4) 0.0066(4)
N2 0.0180(5) 0.0249(6) 0.0185(6) -0.0006(4) 0.0031(4) -0.0010(4)
N3 0.0173(5) 0.0321(6) 0.0193(6) 0.0002(5) 0.0042(4) 0.0015(4)
N1 0.0239(6) 0.0294(6) 0.0214(6) 0.0018(5) 0.0030(5) -0.0036(5)
C4 0.0205(6) 0.0221(6) 0.0214(7) -0.0030(5) 0.0038(5) 0.0001(5)
C3 0.0219(7) 0.0209(6) 0.0190(6) -0.0002(5) 0.0050(5) -0.0001(5)
C2 0.0205(6) 0.0189(6) 0.0204(6) -0.0037(5) 0.0046(5) -0.0008(5)
C12 0.0191(6) 0.0217(6) 0.0231(7) 0.0019(5) 0.0026(5) -0.0020(5)
N4 0.0193(6) 0.0247(6) 0.0228(6) 0.0013(4) 0.0013(4) 0.0021(4)
C8 0.0243(7) 0.0279(7) 0.0206(7) 0.0013(5) 0.0041(5) 0.0041(5)
C1 0.0223(7) 0.0265(7) 0.0188(7) -0.0010(5) 0.0017(5) -0.0006(5)
C41 0.0265(7) 0.0253(7) 0.0279(7) 0.0002(5) -0.0017(6) 0.0013(5)
C13 0.0203(6) 0.0220(6) 0.0238(7) 0.0009(5) 0.0027(5) -0.0032(5)
C10 0.0193(7) 0.0332(7) 0.0277(7) 0.0035(6) 0.0047(5) 0.0007(5)
C11 0.0198(6) 0.0220(6) 0.0193(6) 0.0019(5) 0.0025(5) 0.0002(5)
C6 0.0251(7) 0.0395(8) 0.0190(7) 0.0007(6) 0.0066(5) -0.0033(6)
C18 0.0214(7) 0.0317(7) 0.0209(7) -0.0001(5) 0.0005(5) -0.0011(5)
C19 0.0221(7) 0.0260(7) 0.0195(7) -0.0033(5) 0.0020(5) -0.0024(5)
C14 0.0194(7) 0.0326(8) 0.0277(7) 0.0057(6) 0.0007(5) -0.0006(5)
C7 0.0200(6) 0.0304(7) 0.0225(7) 0.0034(5) 0.0048(5) 0.0014(5)
C16 0.0271(7) 0.0529(10) 0.0258(8) 0.0047(7) 0.0103(6) 0.0020(7)
C15 0.0201(7) 0.0435(9) 0.0353(8) 0.0055(7) 0.0093(6) 0.0027(6)
C17 0.0226(7) 0.0404(8) 0.0220(7) 0.0052(6) 0.0026(5) 0.0002(6)
C9 0.0195(7) 0.0465(9) 0.0228(7) -0.0002(6) 0.0058(5) 0.0057(6)
O2 0.0334(6) 0.0488(7) 0.0181(5) 0.0059(4) 0.0051(4) 0.0000(5)
C5 0.0198(7) 0.0394(8) 0.0231(7) -0.0005(6) 0.0063(5) -0.0013(6)

loop_
_atom_type_symbol
_atom_type_description
_atom_type_scat_dispersion_real
_atom_type_scat_dispersion_imag
_atom_type_scat_source
C C 0.0181 0.0091 'International Tables Vol C Tables 4.2.6.8 and 6.1.1.4'
H H 0 0 'International Tables Vol C Tables 4.2.6.8 and 6.1.1.4'
N N 0.0311 0.018 'International Tables Vol C Tables 4.2.6.8 and 6.1.1.4'
O O 0.0492 0.0322 'International Tables Vol C Tables 4.2.6.8 and 6.1.1.4'

loop_
_geom_angle_atom_site_label_1
_geom_angle_atom_site_label_2
_geom_angle_atom_site_label_3
_geom_angle
C2 N2 C11 118.18(10)
C2 N2 C19 120.46(10)
C11 N2 C19 111.66(10)
C4 N3 C7 122.35(11)
C4 N3 C9 121.44(11)
C7 N3 C9 111.15(10)
O1 N1 O2 121.68(11)
O1 N1 C1 119.73(11)
O2 N1 C1 118.53(11)
N3 C4 C3 122.07(12)
N3 C4 C5 121.30(12)
C3 C4 C5 116.63(12)
C2 C3 C4 123.90(12)
C2 C3 H3 118.1
C4 C3 H3 118.1
N2 C2 C3 120.59(11)
N2 C2 C1 122.96(11)
C3 C2 C1 116.45(11)
C17 C12 C13 119.64(12)
C17 C12 C11 118.20(11)
C13 C12 C11 122.07(12)
C10 N4 C8 109.39(10)
C10 N4 C41 110.63(11)
C8 N4 C41 111.35(11)
N4 C8 C7 111.23(11)
N4 C8 H8A 109.4
C7 C8 H8A 109.4
N4 C8 H8B 109.4
C7 C8 H8B 109.4
H8A C8 H8B 108
C6 C1 C2 119.94(12)
C6 C1 N1 115.19(12)
C2 C1 N1 124.44(12)
N4 C41 H41A 109.5
N4 C41 H41B 109.5
H41A C41 H41B 109.5
N4 C41 H41C 109.5
H41A C41 H41C 109.5
H41B C41 H41C 109.5
C12 C13 C14 118.77(13)
C12 C13 C18 120.72(12)
C14 C13 C18 120.47(12)
N4 C10 C9 110.37(11)
N4 C10 H10A 109.6
C9 C10 H10A 109.6
N4 C10 H10B 109.6
C9 C10 H10B 109.6
H10A C10 H10B 108.1
N2 C11 C12 111.18(10)
N2 C11 H11A 109.4
C12 C11 H11A 109.4
N2 C11 H11B 109.4
C12 C11 H11B 109.4
H11A C11 H11B 108
C5 C6 C1 122.56(13)
C5 C6 H6 118.7
C1 C6 H6 118.7
C13 C18 C19 111.28(11)
C13 C18 H18A 109.4
C19 C18 H18A 109.4
C13 C18 H18B 109.4
C19 C18 H18B 109.4
H18A C18 H18B 108
N2 C19 C18 110.03(11)
N2 C19 H19A 109.7
C18 C19 H19A 109.7
N2 C19 H19B 109.7
C18 C19 H19B 109.7
H19A C19 H19B 108.2
C15 C14 C13 121.39(13)
C15 C14 H14 119.3
C13 C14 H14 119.3
N3 C7 C8 111.08(11)
N3 C7 H7A 109.4
C8 C7 H7A 109.4
N3 C7 H7B 109.4
C8 C7 H7B 109.4
H7A C7 H7B 108
C17 C16 C15 119.50(14)
C17 C16 H16 120.3
C15 C16 H16 120.3
C14 C15 C16 119.70(13)
C14 C15 H15 120.1
C16 C15 H15 120.1
C16 C17 C12 120.89(13)
C16 C17 H17 119.6
C12 C17 H17 119.6
N3 C9 C10 111.69(11)
N3 C9 H9A 109.3
C10 C9 H9A 109.3
N3 C9 H9B 109.3
C10 C9 H9B 109.3
H9A C9 H9B 107.9
C6 C5 C4 119.98(12)
C6 C5 H5 120
C4 C5 H5 120

loop_
_geom_bond_atom_site_label_1
_geom_bond_atom_site_label_2
_geom_bond_distance
O1 N1 1.2379(15)
N2 C2 1.3878(16)
N2 C11 1.4623(16)
N2 C19 1.4676(16)
N3 C4 1.3715(17)
N3 C7 1.4672(17)
N3 C9 1.4722(16)
N1 O2 1.2424(15)
N1 C1 1.4391(17)
C4 C3 1.4160(18)
C4 C5 1.4242(19)
C3 C2 1.3911(18)
C3 H3 0.95
C2 C1 1.4221(18)
C12 C17 1.3935(19)
C12 C13 1.3936(18)
C12 C11 1.5149(17)
N4 C10 1.4541(17)
N4 C8 1.4548(16)
N4 C41 1.4577(17)
C8 C7 1.5135(18)
C8 H8A 0.99
C8 H8B 0.99
C1 C6 1.3933(19)
C41 H41A 0.98
C41 H41B 0.98
C41 H41C 0.98
C13 C14 1.3988(19)
C13 C18 1.5107(18)
C10 C9 1.5031(19)
C10 H10A 0.99
C10 H10B 0.99
C11 H11A 0.99
C11 H11B 0.99
C6 C5 1.3537(19)
C6 H6 0.95
C18 C19 1.5175(18)
C18 H18A 0.99
C18 H18B 0.99
C19 H19A 0.99
C19 H19B 0.99
C14 C15 1.377(2)
C14 H14 0.95
C7 H7A 0.99
C7 H7B 0.99
C16 C17 1.386(2)
C16 C15 1.392(2)
C16 H16 0.95
C15 H15 0.95
C17 H17 0.95
C9 H9A 0.99
C9 H9B 0.99
C5 H5 0.95
